data_7013364
loop_
_publ_author_name
'Bould, Jonathan'
'Kennedy, John D.'
'Ferguson, George'
'Tony Deeney, F.'
'O'Riordan, Gerald M.'
'Spalding, Trevor R.'

_publ_section_title
;
 Metallaheteroborane chemistry: Part 16.Part 15: ref. 1. Contrasting
 metal to heteroborane bonding modes in isoelectronic {MC2B9} and
 {MAs2B9} clusters. Synthesis and characterisation of
 [9-{Fe(CO)2(?5-C5H5)}-nido-7,8-C2B9H12],
 [7-{Fe(CO)2(?5-C5H5)}-nido-7,8-As2B9H10] and
 [7-{M(CO)2(?7-C7H7)}-nido-7,8-As2B9H10], where M is Mo or W
;
_journal_issue 23
_journal_name_full 'Dalton Transactions'
_journal_page_first 4557
_journal_paper_doi 10.1039/b306776a
_journal_year 2003
_chemical_absolute_configuration ad
_chemical_compound_source 'synthesized by the authors, see text'
_chemical_formula_moiety 'C9 H17 As2 B9 Mo O2'
_chemical_formula_sum 'C9 H17 As2 B9 Mo O2'
_chemical_formula_weight 500.30
_space_group_IT_number 19
_symmetry_cell_setting orthorhombic
_symmetry_space_group_name_Hall 'P 2ac 2ab'
_symmetry_space_group_name_H-M 'P 21 21 21'
_atom_sites_solution_hydrogens geom
_atom_sites_solution_primary heavy
_atom_sites_solution_secondary difmap
_cell_angle_alpha 90.00
_cell_angle_beta 90.00
_cell_angle_gamma 90.00
_cell_formula_units_Z 4
_cell_length_a 11.6069(14)
_cell_length_b 10.8092(14)
_cell_length_c 14.188(2)
_cell_measurement_reflns_used 25
_cell_measurement_temperature 294(1)
_cell_measurement_theta_max 20.14
_cell_measurement_theta_min 9.56
_cell_volume 1780.0(4)
_computing_cell_refinement 'SET4 & CELDIM (Enraf-Nonius, 1992)'
_computing_data_collection 'CAD4 (Enraf-Nonius, 1992)'
_computing_data_reduction 'DATRD2 in NRCVAX96 (Gabe et al., 1989)'
_computing_molecular_graphics 'NRCVAX96, ORTEP (Johnson, 1976), PLATON (Spek, 1998)'
_computing_publication_material 'NRCVAX96, SHELXL97  and WordPerfect macro PREP8 (Ferguson, 1998)'
_computing_structure_refinement 'NRCVAX96 and SHELXL97 (Sheldrick, 1997)'
_computing_structure_solution 'NRCVAX96 via Patterson heavy-atom method'
_diffrn_ambient_temperature 294(1)
_diffrn_measured_fraction_theta_full 1.000
_diffrn_measured_fraction_theta_max 1.000
_diffrn_measurement_device 'Enraf-Nonius CAD-4'
_diffrn_measurement_method \q/2\q
_diffrn_radiation_monochromator graphite
_diffrn_radiation_source 'X-ray tube'
_diffrn_radiation_type 'Mo K\a'
_diffrn_radiation_wavelength 0.7107
_diffrn_reflns_av_R_equivalents 0.039
_diffrn_reflns_av_sigmaI/netI 0.0371
_diffrn_reflns_limit_h_max 14
_diffrn_reflns_limit_h_min -14
_diffrn_reflns_limit_k_max 13
_diffrn_reflns_limit_k_min -13
_diffrn_reflns_limit_l_max 18
_diffrn_reflns_limit_l_min -18
_diffrn_reflns_number 4244
_diffrn_reflns_theta_full 26.90
_diffrn_reflns_theta_max 26.90
_diffrn_reflns_theta_min 2.26
_diffrn_standards_decay_% 0.5
_diffrn_standards_interval_time 120
_diffrn_standards_number 3
_exptl_absorpt_coefficient_mu 4.422
_exptl_absorpt_correction_T_max 0.2287
_exptl_absorpt_correction_T_min 0.1869
_exptl_absorpt_correction_type psi-scan
_exptl_absorpt_process_details '(North et al., 1968)'
_exptl_crystal_colour red
_exptl_crystal_density_diffrn 1.867
_exptl_crystal_density_method 'not measured'
_exptl_crystal_description block
_exptl_crystal_F_000 960
_exptl_crystal_size_max .412
_exptl_crystal_size_mid .33
_exptl_crystal_size_min .3325
_refine_diff_density_max 0.726
_refine_diff_density_min -0.881
_refine_ls_abs_structure_details 'Flack (1983), 1664 Friedel pairs'
_refine_ls_abs_structure_Flack 0.011(16)
_refine_ls_extinction_coef 0.0017(4)
_refine_ls_extinction_expression Fc^*^=kFc[1+0.001xFc^2^\l^3^/sin(2\q)]^-1/4^
_refine_ls_extinction_method SHELXL
_refine_ls_goodness_of_fit_ref 1.036
_refine_ls_hydrogen_treatment constr
_refine_ls_matrix_type full
_refine_ls_number_parameters 232
_refine_ls_number_reflns 3871
_refine_ls_number_restraints 3
_refine_ls_restrained_S_all 1.035
_refine_ls_R_factor_all 0.0592
_refine_ls_R_factor_gt 0.0435
_refine_ls_shift/su_max 0.001
_refine_ls_shift/su_mean 0.000
_refine_ls_structure_factor_coef Fsqd
_refine_ls_weighting_details 'w=1/[\s^2^(Fo^2^)+(0.0710P)^2^] where P=(Fo^2^+2Fc^2^)/3'
_refine_ls_weighting_scheme calc
_refine_ls_wR_factor_gt 0.1048
_refine_ls_wR_factor_ref 0.1106
_reflns_number_gt 3191
_reflns_number_total 3871
_reflns_threshold_expression >2\s(I)
_cod_data_source_file b306776a.txt
_cod_data_source_block 3
_cod_database_code 7013364

loop_
_symmetry_equiv_pos_as_xyz
'x, y, z'
'x+1/2, -y+1/2, -z'
'-x, y+1/2, -z+1/2'
'-x+1/2, -y, z+1/2'

loop_
_atom_site_label
_atom_site_type_symbol
_atom_site_fract_x
_atom_site_fract_y
_atom_site_fract_z
_atom_site_U_iso_or_equiv
_atom_site_adp_type
_atom_site_occupancy
_atom_site_calc_flag
_atom_site_refinement_flags
_atom_site_disorder_assembly
_atom_site_disorder_group
Mo1 Mo 0.58565(4) 0.05032(5) 0.11265(4) 0.03853(16) Uani 1 d . . .
B1 B 0.1114(7) 0.0963(9) 0.1547(7) 0.060(2) Uani 1 d . A -1
B2 B 0.2274(11) 0.0506(12) 0.0841(8) 0.052(3) Uani 0.663(6) d P A -1
B3 B 0.2530(7) 0.1388(8) 0.1917(6) 0.065(3) Uani 1.13(3) d P A -1
B4 B 0.1550(7) 0.0801(9) 0.2729(6) 0.058(2) Uani 1 d . A -1
B5 B 0.0648(6) -0.0359(9) 0.2200(6) 0.059(2) Uani 1 d . A -1
B6 B 0.1036(7) -0.0524(9) 0.1034(6) 0.061(2) Uani 1 d . A -1
As7 As 0.37989(9) -0.01235(17) 0.16673(15) 0.0378(5) Uani 0.663(6) d P A -1
As7A As 0.36487(17) 0.0377(3) 0.1250(3) 0.0352(9) Uani 0.337(6) d P A -2
As8 As 0.3105(4) 0.0259(4) 0.3127(4) 0.0923(17) Uani 0.250(3) d P A -1
B9 B 0.1798(7) -0.0812(9) 0.2975(7) 0.059(2) Uani 1 d D A -1
B10 B 0.1465(8) -0.1664(9) 0.1926(7) 0.059(2) Uani 1 d D A -1
As11 As 0.25937(7) -0.14535(9) 0.07298(8) 0.0633(3) Uani 0.882(3) d P A -1
B12 B 0.304(2) -0.118(2) 0.2160(18) 0.055(6) Uiso 0.337(6) d P A -1
O1 O 0.4968(7) 0.3257(6) 0.1008(6) 0.100(2) Uani 1 d . . .
C11 C 0.5329(7) 0.2279(7) 0.1069(6) 0.067(2) Uani 1 d . . .
O2 O 0.6111(8) 0.0869(9) 0.3315(4) 0.123(3) Uani 1 d . . .
C12 C 0.6018(7) 0.0751(8) 0.2519(5) 0.065(2) Uani 1 d . . .
C1 C 0.5805(8) -0.1312(8) 0.0340(8) 0.082(3) Uani 1 d . . .
C2 C 0.5713(9) -0.0370(10) -0.0340(6) 0.085(3) Uani 1 d . . .
C3 C 0.6404(12) 0.0672(11) -0.0422(7) 0.094(4) Uani 1 d . . .
C4 C 0.7304(10) 0.1042(9) 0.0154(10) 0.099(4) Uani 1 d . . .
C5 C 0.7792(7) 0.0415(13) 0.0917(9) 0.103(4) Uani 1 d . . .
C6 C 0.7473(8) -0.0709(10) 0.1288(8) 0.087(3) Uani 1 d . . .
C7 C 0.6624(9) -0.1451(8) 0.1040(8) 0.085(3) Uani 1 d . . .
H1 H 0.0515 0.1689 0.1312 0.072 Uiso 1 calc R A -1
H2 H 0.2447 0.0982 0.0171 0.062 Uiso 0.663(6) calc PR A -1
H3 H 0.2817 0.2356 0.1872 0.078 Uiso 1 calc R A -1
H4 H 0.1201 0.1458 0.3248 0.069 Uiso 1 calc R A -1
H5 H -0.0258 -0.0484 0.2405 0.071 Uiso 1 calc R A -1
H6 H 0.0381 -0.0720 0.0494 0.073 Uiso 1 calc R A -1
H9 H 0.149(7) -0.105(7) 0.368(3) 0.080 Uiso 1 d D B -1
H10 H 0.115(7) -0.262(3) 0.200(6) 0.080 Uiso 1 d D C -1
H12 H 0.3730 -0.1856 0.2281 0.066 Uiso 0.337(6) calc PR A -1
H1A H 0.5241 -0.1921 0.0315 0.098 Uiso 1 calc R . .
H2A H 0.5127 -0.0455 -0.0782 0.102 Uiso 1 calc R . .
H3A H 0.6243 0.1189 -0.0930 0.113 Uiso 1 calc R . .
H4A H 0.7625 0.1809 0.0016 0.118 Uiso 1 calc R . .
H5A H 0.8408 0.0806 0.1211 0.123 Uiso 1 calc R . .
H6A H 0.7923 -0.0987 0.1787 0.104 Uiso 1 calc R . .
H7 H 0.6567 -0.2178 0.1389 0.101 Uiso 1 calc R . .

loop_
_atom_site_aniso_label
_atom_site_aniso_U_11
_atom_site_aniso_U_22
_atom_site_aniso_U_33
_atom_site_aniso_U_23
_atom_site_aniso_U_13
_atom_site_aniso_U_12
Mo1 0.0269(2) 0.0432(3) 0.0455(3) -0.0002(2) -0.0033(2) -0.0011(2)
B1 0.042(5) 0.065(5) 0.073(5) 0.002(4) 0.011(4) 0.017(4)
B2 0.045(6) 0.056(7) 0.054(6) 0.001(6) -0.006(5) 0.000(6)
B3 0.053(5) 0.066(5) 0.077(6) -0.019(4) 0.014(4) -0.005(4)
B4 0.046(4) 0.069(6) 0.058(5) -0.007(4) 0.014(4) 0.011(4)
B5 0.030(4) 0.074(6) 0.073(5) 0.001(5) 0.002(3) -0.004(4)
B6 0.036(4) 0.075(5) 0.071(5) -0.003(5) -0.003(4) -0.013(4)
As7 0.0278(5) 0.0395(8) 0.0461(9) -0.0059(7) 0.0021(4) -0.0004(4)
As7A 0.0284(9) 0.0349(14) 0.0423(16) 0.0000(14) -0.0024(8) -0.0034(8)
As8 0.064(2) 0.072(3) 0.142(4) -0.005(2) 0.034(2) -0.0028(18)
B9 0.044(4) 0.064(6) 0.069(5) 0.000(4) -0.015(4) 0.000(4)
B10 0.051(5) 0.057(5) 0.070(6) -0.003(4) -0.009(4) -0.010(4)
As11 0.0400(5) 0.0655(6) 0.0843(7) -0.0340(5) 0.0000(4) -0.0084(4)
O1 0.093(5) 0.055(3) 0.152(6) 0.003(4) 0.004(5) 0.016(3)
C11 0.048(4) 0.053(4) 0.099(6) -0.002(4) 0.001(4) 0.003(3)
O2 0.144(7) 0.173(7) 0.051(3) -0.006(4) -0.018(4) -0.073(6)
C12 0.052(5) 0.082(6) 0.062(4) -0.011(4) -0.004(3) -0.025(4)
C1 0.050(5) 0.065(5) 0.129(8) -0.040(6) 0.035(6) -0.008(5)
C2 0.075(6) 0.119(9) 0.062(5) -0.043(6) -0.016(4) 0.038(6)
C3 0.126(10) 0.089(7) 0.067(6) 0.024(5) 0.029(6) 0.033(7)
C4 0.078(7) 0.063(6) 0.155(11) 0.004(7) 0.062(7) -0.011(5)
C5 0.025(4) 0.133(11) 0.150(11) -0.024(9) 0.001(5) 0.009(5)
C6 0.051(5) 0.094(7) 0.114(8) 0.015(6) -0.012(5) 0.034(5)
C7 0.074(6) 0.059(5) 0.120(8) 0.018(6) 0.024(6) 0.028(5)

loop_
_atom_type_symbol
_atom_type_description
_atom_type_scat_dispersion_real
_atom_type_scat_dispersion_imag
_atom_type_scat_source
C C 0.0033 0.0016 'International Tables Vol C Tables 4.2.6.8 and 6.1.1.4'
H H 0.0000 0.0000 'International Tables Vol C Tables 4.2.6.8 and 6.1.1.4'
As As 0.0499 2.0058 'International Tables Vol C Tables 4.2.6.8 and 6.1.1.4'
B B 0.0013 0.0007 'International Tables Vol C Tables 4.2.6.8 and 6.1.1.4'
Mo Mo -1.6832 0.6857 'International Tables Vol C Tables 4.2.6.8 and 6.1.1.4'
O O 0.0106 0.0060 'International Tables Vol C Tables 4.2.6.8 and 6.1.1.4'

loop_
_geom_angle_atom_site_label_1
_geom_angle_atom_site_label_2
_geom_angle_atom_site_label_3
_geom_angle
_geom_angle_site_symmetry_1
_geom_angle_site_symmetry_3
_geom_angle_publ_flag
C12 Mo1 C11 86.6(4) . . no
C12 Mo1 C4 120.0(5) . . no
C11 Mo1 C4 87.4(4) . . no
C12 Mo1 C1 127.3(4) . . no
C11 Mo1 C1 143.0(4) . . no
C4 Mo1 C1 86.6(4) . . no
C12 Mo1 C5 92.4(4) . . no
C11 Mo1 C5 109.6(4) . . no
C4 Mo1 C5 36.0(4) . . no
C1 Mo1 C5 85.7(4) . . no
C12 Mo1 C2 163.3(4) . . no
C11 Mo1 C2 109.5(4) . . no
C4 Mo1 C2 66.7(4) . . no
C1 Mo1 C2 36.0(3) . . no
C5 Mo1 C2 86.3(4) . . no
C12 Mo1 C3 155.3(5) . . no
C11 Mo1 C3 88.2(4) . . no
C4 Mo1 C3 35.5(4) . . no
C1 Mo1 C3 66.6(4) . . no
C5 Mo1 C3 66.6(4) . . no
C2 Mo1 C3 35.2(4) . . no
C12 Mo1 C7 98.0(4) . . no
C11 Mo1 C7 172.5(4) . . no
C4 Mo1 C7 85.2(4) . . no
C1 Mo1 C7 35.4(4) . . no
C5 Mo1 C7 64.5(4) . . no
C2 Mo1 C7 66.5(4) . . no
C3 Mo1 C7 85.1(4) . . no
C12 Mo1 C6 84.4(4) . . no
C11 Mo1 C6 142.6(4) . . no
C4 Mo1 C6 66.4(4) . . no
C1 Mo1 C6 64.9(4) . . no
C5 Mo1 C6 35.0(4) . . no
C2 Mo1 C6 85.1(4) . . no
C3 Mo1 C6 85.1(4) . . no
C7 Mo1 C6 33.3(4) . . no
C12 Mo1 As7A 91.9(2) . . no
C11 Mo1 As7A 75.6(2) . . no
C4 Mo1 As7A 143.0(4) . . no
C1 Mo1 As7A 87.8(2) . . no
C5 Mo1 As7A 173.4(3) . . no
C2 Mo1 As7A 88.1(3) . . no
C3 Mo1 As7A 110.2(4) . . no
C7 Mo1 As7A 110.0(3) . . no
C6 Mo1 As7A 140.9(3) . . no
C12 Mo1 As7 80.2(2) . . no
C11 Mo1 As7 88.9(2) . . no
C4 Mo1 As7 159.2(4) . . no
C1 Mo1 As7 84.0(2) . . no
C5 Mo1 As7 159.7(4) . . no
C2 Mo1 As7 95.4(3) . . no
C3 Mo1 As7 123.9(4) . . no
C7 Mo1 As7 97.6(3) . . no
C6 Mo1 As7 124.9(3) . . no
As7A Mo1 As7 18.27(6) . . no
B2 B1 B4 107.2(7) . . no
B2 B1 B6 63.0(6) . . no
B4 B1 B6 108.4(6) . . no
B2 B1 B3 62.1(6) . . no
B4 B1 B3 58.7(5) . . no
B6 B1 B3 113.7(6) . . no
B2 B1 B5 107.6(7) . . no
B4 B1 B5 60.9(5) . . no
B6 B1 B5 58.0(5) . . no
B3 B1 B5 109.4(6) . . no
B1 B2 B3 59.9(6) . . no
B1 B2 B6 59.0(6) . . no
B3 B2 B6 108.6(8) . . no
B1 B2 As11 116.9(7) . . no
B3 B2 As11 123.2(7) . . no
B6 B2 As11 63.3(5) . . no
B1 B2 As7 113.4(7) . . no
B3 B2 As7 65.8(5) . . no
B6 B2 As7 111.0(7) . . no
As11 B2 As7 66.6(4) . . no
B4 B3 B1 59.9(5) . . no
B4 B3 B2 104.9(7) . . no
B1 B3 B2 58.0(5) . . no
B4 B3 As8 58.8(4) . . no
B1 B3 As8 111.4(5) . . no
B2 B3 As8 114.2(6) . . no
B4 B3 As7 105.7(5) . . no
B1 B3 As7 111.9(5) . . no
B2 B3 As7 65.9(5) . . no
As8 B3 As7 61.2(3) . . no
B3 B4 B1 61.4(5) . . no
B3 B4 B5 111.1(6) . . no
B1 B4 B5 60.3(5) . . no
B3 B4 B9 112.2(6) . . no
B1 B4 B9 109.1(6) . . no
B5 B4 B9 59.9(5) . . no
B3 B4 As8 72.6(4) . . no
B1 B4 As8 124.3(5) . . no
B5 B4 As8 116.3(6) . . no
B9 B4 As8 60.9(4) . . no
B6 B5 B10 63.9(5) . . no
B6 B5 B1 60.4(5) . . no
B10 B5 B1 111.6(6) . . no
B6 B5 B9 111.4(6) . . no
B10 B5 B9 60.8(5) . . no
B1 B5 B9 108.1(6) . . no
B6 B5 B4 108.7(6) . . no
B10 B5 B4 109.9(6) . . no
B1 B5 B4 58.8(5) . . no
B9 B5 B4 60.2(5) . . no
B5 B6 B1 61.5(5) . . no
B5 B6 B10 58.5(5) . . no
B1 B6 B10 108.2(6) . . no
B5 B6 B2 106.5(7) . . no
B1 B6 B2 58.0(5) . . no
B10 B6 B2 107.3(6) . . no
B5 B6 As11 117.9(5) . . no
B1 B6 As11 118.2(5) . . no
B10 B6 As11 65.8(4) . . no
B2 B6 As11 65.7(5) . . no
B12 As7 B2 90.6(11) . . no
B12 As7 B3 95.1(10) . . no
B2 As7 B3 48.3(4) . . no
B12 As7 As8 62.2(9) . . no
B2 As7 As8 98.2(4) . . no
B3 As7 As8 59.0(3) . . no
B12 As7 As11 59.8(9) . . no
B2 As7 As11 55.3(3) . . no
B3 As7 As11 98.1(2) . . no
As8 As7 As11 114.12(12) . . no
B12 As7 Mo1 145.1(10) . . no
B2 As7 Mo1 119.7(3) . . no
B3 As7 Mo1 117.6(2) . . no
As8 As7 Mo1 123.38(13) . . no
As11 As7 Mo1 121.79(6) . . no
B9 As8 B4 55.0(4) . . no
B9 As8 B12 56.3(8) . . no
B4 As8 B12 90.0(9) . . no
B9 As8 B3 90.4(4) . . no
B4 As8 B3 48.6(3) . . no
B12 As8 B3 83.6(8) . . no
B9 As8 As7 93.9(4) . . no
B4 As8 As7 96.7(3) . . no
B12 As8 As7 43.1(7) . . no
B3 As8 As7 59.8(3) . . no
B10 B9 B5 58.1(5) . . no
B10 B9 B4 107.6(7) . . no
B5 B9 B4 59.9(5) . . no
B10 B9 B12 63.2(9) . . no
B5 B9 B12 104.4(10) . . no
B4 B9 B12 101.8(10) . . no
B10 B9 As8 125.0(6) . . no
B5 B9 As8 119.4(6) . . no
B4 B9 As8 64.2(4) . . no
B12 B9 As8 65.9(9) . . no
B5 B10 B9 61.1(5) . . no
B5 B10 B6 57.5(5) . . no
B9 B10 B6 106.6(6) . . no
B5 B10 B12 104.8(10) . . no
B9 B10 B12 60.9(9) . . no
B6 B10 B12 101.1(9) . . no
B5 B10 As11 114.9(6) . . no
B9 B10 As11 118.0(5) . . no
B6 B10 As11 63.3(4) . . no
B12 B10 As11 62.0(8) . . no
B6 As11 B12 86.9(8) . . no
B6 As11 B2 51.0(4) . . no
B12 As11 B2 80.4(8) . . no
B6 As11 B10 50.9(4) . . no
B12 As11 B10 53.7(8) . . no
B2 As11 B10 86.6(4) . . no
B6 As11 As7 95.8(2) . . no
B12 As11 As7 40.8(7) . . no
B2 As11 As7 58.2(3) . . no
B10 As11 As7 88.9(2) . . no
As7 B12 B9 122.6(16) . . no
As7 B12 B10 129.8(16) . . no
B9 B12 B10 55.9(9) . . no
As7 B12 As8 74.7(11) . . no
B9 B12 As8 57.8(8) . . no
B10 B12 As8 110.6(13) . . no
As7 B12 As11 79.4(10) . . no
B9 B12 As11 115.4(14) . . no
B10 B12 As11 64.2(9) . . no
As8 B12 As11 138.6(14) . . no
O1 C11 Mo1 175.6(8) . . no
O2 C12 Mo1 178.7(9) . . no
C7 C1 C2 128.6(9) . . no
C7 C1 Mo1 73.8(5) . . no
C2 C1 Mo1 73.3(4) . . no
C3 C2 C1 127.0(9) . . no
C3 C2 Mo1 72.5(5) . . no
C1 C2 Mo1 70.7(4) . . no
C4 C3 C2 128.3(10) . . no
C4 C3 Mo1 70.5(6) . . no
C2 C3 Mo1 72.2(5) . . no
C3 C4 C5 128.5(10) . . no
C3 C4 Mo1 74.0(5) . . no
C5 C4 Mo1 72.7(6) . . no
C6 C5 C4 128.0(10) . . no
C6 C5 Mo1 73.8(5) . . no
C4 C5 Mo1 71.3(5) . . no
C7 C6 C5 129.6(10) . . no
C7 C6 Mo1 73.2(5) . . no
C5 C6 Mo1 71.2(5) . . no
C6 C7 C1 129.7(9) . . no
C6 C7 Mo1 73.5(5) . . no
C1 C7 Mo1 70.8(5) . . no

loop_
_geom_bond_atom_site_label_1
_geom_bond_atom_site_label_2
_geom_bond_distance
_geom_bond_site_symmetry_2
_geom_bond_publ_flag
Mo1 C11 2.016(8) . no
Mo1 C12 2.003(8) . no
Mo1 C1 2.258(8) . no
Mo1 C2 2.291(7) . no
Mo1 C3 2.295(9) . no
Mo1 C4 2.250(9) . no
Mo1 C5 2.268(8) . no
Mo1 C6 2.300(8) . no
Mo1 C7 2.296(8) . no
Mo1 As7 2.5983(12) . no
Mo1 As7A 2.5721(19) . no
B1 B2 1.750(15) . no
B1 B3 1.785(12) . no
B1 B4 1.760(13) . no
B1 B5 1.787(13) . no
B1 B6 1.768(14) . no
B2 B3 1.824(15) . no
B2 B6 1.838(16) . no
B2 As7 2.229(12) . no
B2 As11 2.156(13) . no
B3 B4 1.738(12) . no
B3 As7 2.228(9) . no
B3 As8 2.210(11) . no
B4 B5 1.797(13) . no
B4 As8 1.980(10) . no
B4 B9 1.801(13) . no
B5 B6 1.724(12) . no
B5 B9 1.796(12) . no
B5 B10 1.743(13) . no
B6 B10 1.836(13) . no
B6 As11 2.113(8) . no
As7 As8 2.260(5) . no
As7 As11 2.4069(13) . no
As7 B12 1.60(3) . no
As8 B9 1.921(10) . no
As8 B12 2.07(3) . no
B9 B10 1.791(13) . no
B9 B12 1.89(3) . no
B10 As11 2.156(10) . no
B10 B12 1.93(3) . no
As11 B12 2.12(3) . no
O1 C11 1.141(9) . no
O2 C12 1.141(9) . no
C1 C2 1.406(13) . no
C1 C7 1.383(14) . no
C2 C3 1.388(16) . no
C3 C4 1.386(16) . no
C4 C5 1.397(17) . no
C5 C6 1.374(15) . no
C6 C7 1.318(14) . no

loop_
_geom_torsion_atom_site_label_1
_geom_torsion_atom_site_label_2
_geom_torsion_atom_site_label_3
_geom_torsion_atom_site_label_4
_geom_torsion
_geom_torsion_site_symmetry_1
_geom_torsion_site_symmetry_2
_geom_torsion_site_symmetry_3
_geom_torsion_site_symmetry_4
_geom_torsion_publ_flag
B4 B1 B2 B3 -38.9(7) . . . . no
B6 B1 B2 B3 -141.2(7) . . . . no
B5 B1 B2 B3 -103.0(7) . . . . no
B4 B1 B2 B6 102.4(7) . . . . no
B3 B1 B2 B6 141.2(7) . . . . no
B5 B1 B2 B6 38.2(6) . . . . no
B4 B1 B2 As11 75.7(9) . . . . no
B6 B1 B2 As11 -26.7(6) . . . . no
B3 B1 B2 As11 114.5(8) . . . . no
B5 B1 B2 As11 11.5(10) . . . . no
B4 B1 B2 As7 1.1(10) . . . . no
B6 B1 B2 As7 -101.2(8) . . . . no
B3 B1 B2 As7 40.0(6) . . . . no
B5 B1 B2 As7 -63.0(9) . . . . no
B2 B1 B3 B4 -135.4(8) . . . . no
B6 B1 B3 B4 -97.9(7) . . . . no
B5 B1 B3 B4 -35.2(6) . . . . no
B4 B1 B3 B2 135.4(8) . . . . no
B6 B1 B3 B2 37.5(7) . . . . no
B5 B1 B3 B2 100.2(8) . . . . no
B2 B1 B3 As8 -106.0(7) . . . . no
B4 B1 B3 As8 29.5(5) . . . . no
B6 B1 B3 As8 -68.4(7) . . . . no
B5 B1 B3 As8 -5.7(7) . . . . no
B2 B1 B3 As7 -39.5(6) . . . . no
B4 B1 B3 As7 95.9(6) . . . . no
B6 B1 B3 As7 -2.0(8) . . . . no
B5 B1 B3 As7 60.7(7) . . . . no
B1 B2 B3 B4 38.9(6) . . . . no
B6 B2 B3 B4 4.5(10) . . . . no
As11 B2 B3 B4 -65.3(9) . . . . no
As7 B2 B3 B4 -100.8(6) . . . . no
B6 B2 B3 B1 -34.5(7) . . . . no
As11 B2 B3 B1 -104.2(9) . . . . no
As7 B2 B3 B1 -139.7(6) . . . . no
B1 B2 B3 As8 101.0(6) . . . . no
B6 B2 B3 As8 66.5(8) . . . . no
As11 B2 B3 As8 -3.2(10) . . . . no
As7 B2 B3 As8 -38.7(5) . . . . no
B1 B2 B3 As7 139.7(6) . . . . no
B6 B2 B3 As7 105.2(7) . . . . no
As11 B2 B3 As7 35.5(6) . . . . no
B2 B3 B4 B1 -38.0(7) . . . . no
As8 B3 B4 B1 -147.6(5) . . . . no
As7 B3 B4 B1 -106.6(5) . . . . no
B1 B3 B4 B5 35.4(6) . . . . no
B2 B3 B4 B5 -2.6(9) . . . . no
As8 B3 B4 B5 -112.2(6) . . . . no
As7 B3 B4 B5 -71.2(7) . . . . no
B1 B3 B4 B9 100.4(7) . . . . no
B2 B3 B4 B9 62.4(8) . . . . no
As8 B3 B4 B9 -47.2(5) . . . . no
As7 B3 B4 B9 -6.2(7) . . . . no
B1 B3 B4 As8 147.6(5) . . . . no
B2 B3 B4 As8 109.6(7) . . . . no
As7 B3 B4 As8 41.0(4) . . . . no
B2 B1 B4 B3 40.5(7) . . . . no
B6 B1 B4 B3 107.0(6) . . . . no
B5 B1 B4 B3 141.5(6) . . . . no
B2 B1 B4 B5 -101.0(8) . . . . no
B6 B1 B4 B5 -34.5(5) . . . . no
B3 B1 B4 B5 -141.5(6) . . . . no
B2 B1 B4 B9 -65.0(9) . . . . no
B6 B1 B4 B9 1.6(8) . . . . no
B3 B1 B4 B9 -105.5(7) . . . . no
B5 B1 B4 B9 36.0(6) . . . . no
B2 B1 B4 As8 2.2(10) . . . . no
B6 B1 B4 As8 68.8(8) . . . . no
B3 B1 B4 As8 -38.3(6) . . . . no
B5 B1 B4 As8 103.2(7) . . . . no
B2 B1 B5 B6 -40.5(7) . . . . no
B4 B1 B5 B6 -140.8(6) . . . . no
B3 B1 B5 B6 -106.4(6) . . . . no
B2 B1 B5 B10 -0.7(9) . . . . no
B4 B1 B5 B10 -100.9(6) . . . . no
B6 B1 B5 B10 39.9(6) . . . . no
B3 B1 B5 B10 -66.6(8) . . . . no
B2 B1 B5 B9 64.3(8) . . . . no
B4 B1 B5 B9 -35.9(6) . . . . no
B6 B1 B5 B9 104.8(7) . . . . no
B3 B1 B5 B9 -1.6(8) . . . . no
B2 B1 B5 B4 100.2(7) . . . . no
B6 B1 B5 B4 140.8(6) . . . . no
B3 B1 B5 B4 34.3(5) . . . . no
B3 B4 B5 B6 -0.3(9) . . . . no
B1 B4 B5 B6 35.5(6) . . . . no
B9 B4 B5 B6 -104.5(7) . . . . no
As8 B4 B5 B6 -80.7(7) . . . . no
B3 B4 B5 B10 67.9(8) . . . . no
B1 B4 B5 B10 103.7(7) . . . . no
B9 B4 B5 B10 -36.3(6) . . . . no
As8 B4 B5 B10 -12.5(8) . . . . no
B3 B4 B5 B1 -35.8(6) . . . . no
B9 B4 B5 B1 -140.0(6) . . . . no
As8 B4 B5 B1 -116.2(6) . . . . no
B3 B4 B5 B9 104.2(7) . . . . no
B1 B4 B5 B9 140.0(6) . . . . no
As8 B4 B5 B9 23.8(6) . . . . no
B10 B5 B6 B1 -138.4(6) . . . . no
B9 B5 B6 B1 -99.3(7) . . . . no
B4 B5 B6 B1 -34.8(6) . . . . no
B1 B5 B6 B10 138.4(6) . . . . no
B9 B5 B6 B10 39.1(6) . . . . no
B4 B5 B6 B10 103.6(6) . . . . no
B10 B5 B6 B2 -100.5(7) . . . . no
B1 B5 B6 B2 38.0(6) . . . . no
B9 B5 B6 B2 -61.3(9) . . . . no
B4 B5 B6 B2 3.1(9) . . . . no
B10 B5 B6 As11 -29.6(6) . . . . no
B1 B5 B6 As11 108.8(6) . . . . no
B9 B5 B6 As11 9.5(9) . . . . no
B4 B5 B6 As11 73.9(7) . . . . no
B2 B1 B6 B5 136.0(7) . . . . no
B4 B1 B6 B5 35.6(5) . . . . no
B3 B1 B6 B5 98.8(7) . . . . no
B2 B1 B6 B10 99.4(7) . . . . no
B4 B1 B6 B10 -0.9(7) . . . . no
B3 B1 B6 B10 62.2(8) . . . . no
B5 B1 B6 B10 -36.6(5) . . . . no
B4 B1 B6 B2 -100.3(7) . . . . no
B3 B1 B6 B2 -37.2(7) . . . . no
B5 B1 B6 B2 -136.0(7) . . . . no
B2 B1 B6 As11 27.7(6) . . . . no
B4 B1 B6 As11 -72.6(7) . . . . no
B3 B1 B6 As11 -9.5(9) . . . . no
B5 B1 B6 As11 -108.3(6) . . . . no
B1 B2 B6 B5 -39.6(7) . . . . no
B3 B2 B6 B5 -4.7(10) . . . . no
As11 B2 B6 B5 113.7(6) . . . . no
As7 B2 B6 B5 65.8(8) . . . . no
B3 B2 B6 B1 34.9(7) . . . . no
As11 B2 B6 B1 153.3(6) . . . . no
As7 B2 B6 B1 105.4(7) . . . . no
B1 B2 B6 B10 -101.0(7) . . . . no
B3 B2 B6 B10 -66.2(9) . . . . no
As11 B2 B6 B10 52.3(5) . . . . no
As7 B2 B6 B10 4.3(9) . . . . no
B1 B2 B6 As11 -153.3(6) . . . . no
B3 B2 B6 As11 -118.5(8) . . . . no
As7 B2 B6 As11 -48.0(5) . . . . no
B1 B2 As7 B12 58.7(12) . . . . no
B3 B2 As7 B12 96.3(10) . . . . no
B6 B2 As7 B12 -5.4(11) . . . . no
As11 B2 As7 B12 -51.7(10) . . . . no
B1 B2 As7 B3 -37.6(6) . . . . no
B6 B2 As7 B3 -101.7(8) . . . . no
As11 B2 As7 B3 -148.0(6) . . . . no
B1 B2 As7 As8 -3.3(8) . . . . no
B3 B2 As7 As8 34.3(5) . . . . no
B6 B2 As7 As8 -67.4(7) . . . . no
As11 B2 As7 As8 -113.7(2) . . . . no
B1 B2 As7 As11 110.5(8) . . . . no
B3 B2 As7 As11 148.0(6) . . . . no
B6 B2 As7 As11 46.3(5) . . . . no
B1 B2 As7 Mo1 -139.5(6) . . . . no
B3 B2 As7 Mo1 -101.9(5) . . . . no
B6 B2 As7 Mo1 156.3(5) . . . . no
As11 B2 As7 Mo1 110.0(3) . . . . no
B4 B3 As7 B12 13.4(11) . . . . no
B1 B3 As7 B12 -50.0(11) . . . . no
B2 B3 As7 B12 -86.2(11) . . . . no
As8 B3 As7 B12 53.2(10) . . . . no
B4 B3 As7 B2 99.6(7) . . . . no
B1 B3 As7 B2 36.2(6) . . . . no
As8 B3 As7 B2 139.4(6) . . . . no
B4 B3 As7 As8 -39.8(4) . . . . no
B1 B3 As7 As8 -103.2(6) . . . . no
B2 B3 As7 As8 -139.4(6) . . . . no
B4 B3 As7 As11 73.5(5) . . . . no
B1 B3 As7 As11 10.2(6) . . . . no
B2 B3 As7 As11 -26.1(5) . . . . no
As8 B3 As7 As11 113.31(19) . . . . no
B4 B3 As7 Mo1 -154.0(4) . . . . no
B1 B3 As7 Mo1 142.6(5) . . . . no
B2 B3 As7 Mo1 106.4(5) . . . . no
As8 B3 As7 Mo1 -114.2(2) . . . . no
C12 Mo1 As7 B12 -75.1(16) . . . . no
C11 Mo1 As7 B12 -161.9(16) . . . . no
C4 Mo1 As7 B12 118.2(18) . . . . no
C1 Mo1 As7 B12 54.4(16) . . . . no
C5 Mo1 As7 B12 -5.3(18) . . . . no
C2 Mo1 As7 B12 88.6(16) . . . . no
C3 Mo1 As7 B12 110.9(16) . . . . no
C7 Mo1 As7 B12 21.7(17) . . . . no
C6 Mo1 As7 B12 0.8(17) . . . . no
As7A Mo1 As7 B12 155.7(16) . . . . no
C12 Mo1 As7 B2 138.0(5) . . . . no
C11 Mo1 As7 B2 51.3(5) . . . . no
C4 Mo1 As7 B2 -28.7(9) . . . . no
C1 Mo1 As7 B2 -92.4(5) . . . . no
C5 Mo1 As7 B2 -152.1(9) . . . . no
C2 Mo1 As7 B2 -58.2(5) . . . . no
C3 Mo1 As7 B2 -35.9(5) . . . . no
C7 Mo1 As7 B2 -125.1(5) . . . . no
C6 Mo1 As7 B2 -146.0(5) . . . . no
As7A Mo1 As7 B2 8.9(4) . . . . no
C12 Mo1 As7 B3 82.5(4) . . . . no
C11 Mo1 As7 B3 -4.3(4) . . . . no
C4 Mo1 As7 B3 -84.2(8) . . . . no
C1 Mo1 As7 B3 -147.9(4) . . . . no
C5 Mo1 As7 B3 152.3(9) . . . . no
C2 Mo1 As7 B3 -113.7(4) . . . . no
C3 Mo1 As7 B3 -91.4(4) . . . . no
C7 Mo1 As7 B3 179.4(4) . . . . no
C6 Mo1 As7 B3 158.5(4) . . . . no
As7A Mo1 As7 B3 -46.7(3) . . . . no
C12 Mo1 As7 As8 13.1(3) . . . . no
C11 Mo1 As7 As8 -73.7(3) . . . . no
C4 Mo1 As7 As8 -153.6(8) . . . . no
C1 Mo1 As7 As8 142.7(4) . . . . no
C5 Mo1 As7 As8 82.9(9) . . . . no
C2 Mo1 As7 As8 176.9(3) . . . . no
C3 Mo1 As7 As8 -160.8(4) . . . . no
C7 Mo1 As7 As8 110.0(3) . . . . no
C6 Mo1 As7 As8 89.1(4) . . . . no
As7A Mo1 As7 As8 -116.1(2) . . . . no
C12 Mo1 As7 As11 -156.7(3) . . . . no
C11 Mo1 As7 As11 116.5(3) . . . . no
C4 Mo1 As7 As11 36.6(8) . . . . no
C1 Mo1 As7 As11 -27.1(3) . . . . no
C5 Mo1 As7 As11 -86.9(9) . . . . no
C2 Mo1 As7 As11 7.1(3) . . . . no
C3 Mo1 As7 As11 29.4(4) . . . . no
C7 Mo1 As7 As11 -59.8(3) . . . . no
C6 Mo1 As7 As11 -80.7(4) . . . . no
As7A Mo1 As7 As11 74.12(18) . . . . no
B3 B4 As8 B9 -128.9(6) . . . . no
B1 B4 As8 B9 -94.2(8) . . . . no
B5 B4 As8 B9 -23.5(6) . . . . no
B3 B4 As8 B12 -81.5(8) . . . . no
B1 B4 As8 B12 -46.8(10) . . . . no
B5 B4 As8 B12 23.9(9) . . . . no
B9 B4 As8 B12 47.4(8) . . . . no
B1 B4 As8 B3 34.7(6) . . . . no
B5 B4 As8 B3 105.4(7) . . . . no
B9 B4 As8 B3 128.9(6) . . . . no
B3 B4 As8 As7 -38.8(4) . . . . no
B1 B4 As8 As7 -4.1(7) . . . . no
B5 B4 As8 As7 66.5(6) . . . . no
B9 B4 As8 As7 90.0(4) . . . . no
B4 B3 As8 B9 39.6(5) . . . . no
B1 B3 As8 B9 9.7(6) . . . . no
B2 B3 As8 B9 -53.7(7) . . . . no
As7 B3 As8 B9 -94.3(4) . . . . no
B1 B3 As8 B4 -29.9(5) . . . . no
B2 B3 As8 B4 -93.3(7) . . . . no
As7 B3 As8 B4 -133.9(5) . . . . no
B4 B3 As8 B12 95.6(9) . . . . no
B1 B3 As8 B12 65.8(9) . . . . no
B2 B3 As8 B12 2.4(10) . . . . no
As7 B3 As8 B12 -38.3(8) . . . . no
B4 B3 As8 As7 133.9(5) . . . . no
B1 B3 As8 As7 104.0(5) . . . . no
B2 B3 As8 As7 40.6(6) . . . . no
B12 As7 As8 B9 -27.5(12) . . . . no
B2 As7 As8 B9 58.8(5) . . . . no
B3 As7 As8 B9 88.2(4) . . . . no
As11 As7 As8 B9 3.2(4) . . . . no
Mo1 As7 As8 B9 -167.3(3) . . . . no
B12 As7 As8 B4 -82.7(12) . . . . no
B2 As7 As8 B4 3.6(5) . . . . no
B3 As7 As8 B4 33.0(4) . . . . no
As11 As7 As8 B4 -51.9(3) . . . . no
Mo1 As7 As8 B4 137.6(3) . . . . no
B2 As7 As8 B12 86.3(12) . . . . no
B3 As7 As8 B12 115.7(11) . . . . no
As11 As7 As8 B12 30.8(11) . . . . no
Mo1 As7 As8 B12 -139.8(11) . . . . no
B12 As7 As8 B3 -115.7(11) . . . . no
B2 As7 As8 B3 -29.4(4) . . . . no
As11 As7 As8 B3 -84.9(3) . . . . no
Mo1 As7 As8 B3 104.6(3) . . . . no
B6 B5 B9 B10 -40.5(6) . . . . no
B1 B5 B9 B10 -105.1(7) . . . . no
B4 B5 B9 B10 -140.4(7) . . . . no
B6 B5 B9 B4 99.9(7) . . . . no
B10 B5 B9 B4 140.4(7) . . . . no
B1 B5 B9 B4 35.3(6) . . . . no
B6 B5 B9 B12 4.4(11) . . . . no
B10 B5 B9 B12 44.9(10) . . . . no
B1 B5 B9 B12 -60.1(11) . . . . no
B4 B5 B9 B12 -95.5(10) . . . . no
B6 B5 B9 As8 74.6(8) . . . . no
B10 B5 B9 As8 115.1(7) . . . . no
B1 B5 B9 As8 10.1(9) . . . . no
B4 B5 B9 As8 -25.3(6) . . . . no
B3 B4 B9 B10 -67.6(8) . . . . no
B1 B4 B9 B10 -1.6(8) . . . . no
B5 B4 B9 B10 34.6(6) . . . . no
As8 B4 B9 B10 -121.0(7) . . . . no
B3 B4 B9 B5 -102.2(7) . . . . no
B1 B4 B9 B5 -36.2(6) . . . . no
As8 B4 B9 B5 -155.6(6) . . . . no
B3 B4 B9 B12 -2.3(11) . . . . no
B1 B4 B9 B12 63.8(10) . . . . no
B5 B4 B9 B12 100.0(10) . . . . no
As8 B4 B9 B12 -55.6(9) . . . . no
B3 B4 B9 As8 53.3(6) . . . . no
B1 B4 B9 As8 119.4(6) . . . . no
B5 B4 B9 As8 155.6(6) . . . . no
B4 As8 B9 B10 94.1(8) . . . . no
B12 As8 B9 B10 -23.7(10) . . . . no
B3 As8 B9 B10 58.3(7) . . . . no
As7 As8 B9 B10 -1.4(7) . . . . no
B4 As8 B9 B5 24.3(6) . . . . no
B12 As8 B9 B5 -93.5(11) . . . . no
B3 As8 B9 B5 -11.5(7) . . . . no
As7 As8 B9 B5 -71.2(6) . . . . no
B12 As8 B9 B4 -117.8(10) . . . . no
B3 As8 B9 B4 -35.7(4) . . . . no
As7 As8 B9 B4 -95.5(4) . . . . no
B4 As8 B9 B12 117.8(10) . . . . no
B3 As8 B9 B12 82.0(9) . . . . no
As7 As8 B9 B12 22.3(9) . . . . no
B6 B5 B10 B9 137.7(6) . . . . no
B1 B5 B10 B9 99.3(7) . . . . no
B4 B5 B10 B9 36.0(6) . . . . no
B1 B5 B10 B6 -38.4(6) . . . . no
B9 B5 B10 B6 -137.7(6) . . . . no
B4 B5 B10 B6 -101.7(7) . . . . no
B6 B5 B10 B12 93.8(9) . . . . no
B1 B5 B10 B12 55.5(11) . . . . no
B9 B5 B10 B12 -43.8(9) . . . . no
B4 B5 B10 B12 -7.8(11) . . . . no
B6 B5 B10 As11 28.2(5) . . . . no
B1 B5 B10 As11 -10.2(8) . . . . no
B9 B5 B10 As11 -109.5(6) . . . . no
B4 B5 B10 As11 -73.5(7) . . . . no
B4 B9 B10 B5 -35.4(6) . . . . no
B12 B9 B10 B5 -130.0(11) . . . . no
As8 B9 B10 B5 -105.7(7) . . . . no
B5 B9 B10 B6 36.4(6) . . . . no
B4 B9 B10 B6 1.0(8) . . . . no
B12 B9 B10 B6 -93.6(10) . . . . no
As8 B9 B10 B6 -69.4(8) . . . . no
B5 B9 B10 B12 130.0(11) . . . . no
B4 B9 B10 B12 94.6(11) . . . . no
As8 B9 B10 B12 24.3(11) . . . . no
B5 B9 B10 As11 104.5(7) . . . . no
B4 B9 B10 As11 69.1(8) . . . . no
B12 B9 B10 As11 -25.5(10) . . . . no
As8 B9 B10 As11 -1.2(10) . . . . no
B1 B6 B10 B5 37.9(5) . . . . no
B2 B6 B10 B5 99.1(7) . . . . no
As11 B6 B10 B5 151.4(5) . . . . no
B5 B6 B10 B9 -37.9(6) . . . . no
B1 B6 B10 B9 0.0(8) . . . . no
B2 B6 B10 B9 61.2(8) . . . . no
As11 B6 B10 B9 113.4(6) . . . . no
B5 B6 B10 B12 -100.6(10) . . . . no
B1 B6 B10 B12 -62.7(10) . . . . no
B2 B6 B10 B12 -1.5(11) . . . . no
As11 B6 B10 B12 50.7(9) . . . . no
B5 B6 B10 As11 -151.4(5) . . . . no
B1 B6 B10 As11 -113.5(5) . . . . no
B2 B6 B10 As11 -52.2(6) . . . . no
B5 B6 As11 B12 -16.4(9) . . . . no
B1 B6 As11 B12 54.5(9) . . . . no
B10 B6 As11 B12 -44.0(8) . . . . no
B2 B6 As11 B12 80.1(9) . . . . no
B5 B6 As11 B2 -96.5(7) . . . . no
B1 B6 As11 B2 -25.6(6) . . . . no
B10 B6 As11 B2 -124.1(6) . . . . no
B5 B6 As11 B10 27.6(6) . . . . no
B1 B6 As11 B10 98.5(7) . . . . no
B2 B6 As11 B10 124.1(6) . . . . no
B5 B6 As11 As7 -56.3(6) . . . . no
B1 B6 As11 As7 14.6(6) . . . . no
B10 B6 As11 As7 -83.9(4) . . . . no
B2 B6 As11 As7 40.2(5) . . . . no
B1 B2 As11 B6 25.5(6) . . . . no
B3 B2 As11 B6 95.6(9) . . . . no
As7 B2 As11 B6 130.9(5) . . . . no
B1 B2 As11 B12 -68.3(10) . . . . no
B3 B2 As11 B12 1.8(11) . . . . no
B6 B2 As11 B12 -93.9(9) . . . . no
As7 B2 As11 B12 37.0(8) . . . . no
B1 B2 As11 B10 -14.6(7) . . . . no
B3 B2 As11 B10 55.5(8) . . . . no
B6 B2 As11 B10 -40.1(5) . . . . no
As7 B2 As11 B10 90.8(3) . . . . no
B1 B2 As11 As7 -105.4(8) . . . . no
B3 B2 As11 As7 -35.3(6) . . . . no
B6 B2 As11 As7 -130.9(5) . . . . no
B5 B10 As11 B6 -26.5(5) . . . . no
B9 B10 As11 B6 -95.5(7) . . . . no
B12 B10 As11 B6 -120.7(10) . . . . no
B5 B10 As11 B12 94.2(11) . . . . no
B9 B10 As11 B12 25.2(10) . . . . no
B6 B10 As11 B12 120.7(10) . . . . no
B5 B10 As11 B2 13.7(6) . . . . no
B9 B10 As11 B2 -55.3(7) . . . . no
B6 B10 As11 B2 40.2(5) . . . . no
B12 B10 As11 B2 -80.5(10) . . . . no
B5 B10 As11 As7 71.9(5) . . . . no
B9 B10 As11 As7 2.8(6) . . . . no
B6 B10 As11 As7 98.3(4) . . . . no
B12 B10 As11 As7 -22.3(9) . . . . no
B12 As7 As11 B6 78.5(12) . . . . no
B2 As7 As11 B6 -36.2(5) . . . . no
B3 As7 As11 B6 -12.6(4) . . . . no
As8 As7 As11 B6 46.9(3) . . . . no
Mo1 As7 As11 B6 -142.4(3) . . . . no
B2 As7 As11 B12 -114.7(12) . . . . no
B3 As7 As11 B12 -91.1(12) . . . . no
As8 As7 As11 B12 -31.6(12) . . . . no
Mo1 As7 As11 B12 139.1(12) . . . . no
B12 As7 As11 B2 114.7(12) . . . . no
B3 As7 As11 B2 23.6(5) . . . . no
As8 As7 As11 B2 83.1(4) . . . . no
Mo1 As7 As11 B2 -106.2(4) . . . . no
B12 As7 As11 B10 28.0(12) . . . . no
B2 As7 As11 B10 -86.7(5) . . . . no
B3 As7 As11 B10 -63.2(4) . . . . no
As8 As7 As11 B10 -3.6(3) . . . . no
Mo1 As7 As11 B10 167.1(3) . . . . no
B2 As7 B12 B9 -65.2(16) . . . . no
B3 As7 B12 B9 -17.0(17) . . . . no
As8 As7 B12 B9 33.8(12) . . . . no
As11 As7 B12 B9 -113.5(19) . . . . no
Mo1 As7 B12 B9 143.2(10) . . . . no
B2 As7 B12 B10 5.3(19) . . . . no
B3 As7 B12 B10 53.5(19) . . . . no
As8 As7 B12 B10 104(2) . . . . no
As11 As7 B12 B10 -43.0(15) . . . . no
Mo1 As7 B12 B10 -146.3(11) . . . . no
B2 As7 B12 As8 -99.0(6) . . . . no
B3 As7 B12 As8 -50.8(6) . . . . no
As11 As7 B12 As8 -147.3(11) . . . . no
Mo1 As7 B12 As8 109.4(13) . . . . no
B2 As7 B12 As11 48.3(7) . . . . no
B3 As7 B12 As11 96.5(6) . . . . no
As8 As7 B12 As11 147.3(11) . . . . no
Mo1 As7 B12 As11 -103.3(13) . . . . no
B10 B9 B12 As7 119.0(19) . . . . no
B5 B9 B12 As7 76.8(18) . . . . no
B4 B9 B12 As7 15.1(19) . . . . no
As8 B9 B12 As7 -39.4(14) . . . . no
B5 B9 B12 B10 -42.2(8) . . . . no
B4 B9 B12 B10 -103.9(8) . . . . no
As8 B9 B12 B10 -158.4(9) . . . . no
B10 B9 B12 As8 158.4(9) . . . . no
B5 B9 B12 As8 116.1(7) . . . . no
B4 B9 B12 As8 54.5(6) . . . . no
B10 B9 B12 As11 25.4(9) . . . . no
B5 B9 B12 As11 -16.8(15) . . . . no
B4 B9 B12 As11 -78.5(13) . . . . no
As8 B9 B12 As11 -133.0(15) . . . . no
B5 B10 B12 As7 -62(2) . . . . no
B9 B10 B12 As7 -106(2) . . . . no
B6 B10 B12 As7 -3(2) . . . . no
As11 B10 B12 As7 48.1(16) . . . . no
B5 B10 B12 B9 43.9(8) . . . . no
B6 B10 B12 B9 103.0(8) . . . . no
As11 B10 B12 B9 154.5(10) . . . . no
B5 B10 B12 As8 24.5(14) . . . . no
B9 B10 B12 As8 -19.5(8) . . . . no
B6 B10 B12 As8 83.5(12) . . . . no
As11 B10 B12 As8 135.1(14) . . . . no
B5 B10 B12 As11 -110.6(7) . . . . no
B9 B10 B12 As11 -154.5(10) . . . . no
B6 B10 B12 As11 -51.5(7) . . . . no
B9 As8 B12 As7 146.4(13) . . . . no
B4 As8 B12 As7 99.9(9) . . . . no
B3 As8 B12 As7 51.6(8) . . . . no
B4 As8 B12 B9 -46.4(7) . . . . no
B3 As8 B12 B9 -94.8(7) . . . . no
As7 As8 B12 B9 -146.4(13) . . . . no
B9 As8 B12 B10 19.0(8) . . . . no
B4 As8 B12 B10 -27.4(12) . . . . no
B3 As8 B12 B10 -75.7(12) . . . . no
As7 As8 B12 B10 -127.3(17) . . . . no
B9 As8 B12 As11 93(2) . . . . no
B4 As8 B12 As11 47(2) . . . . no
B3 As8 B12 As11 -1.7(19) . . . . no
As7 As8 B12 As11 -53.4(16) . . . . no
B6 As11 B12 As7 -102.5(9) . . . . no
B2 As11 B12 As7 -51.5(9) . . . . no
B10 As11 B12 As7 -144.4(14) . . . . no
B6 As11 B12 B9 18.7(13) . . . . no
B2 As11 B12 B9 69.7(13) . . . . no
B10 As11 B12 B9 -23.2(9) . . . . no
As7 As11 B12 B9 121.2(19) . . . . no
B6 As11 B12 B10 42.0(6) . . . . no
B2 As11 B12 B10 92.9(7) . . . . no
As7 As11 B12 B10 144.4(14) . . . . no
B6 As11 B12 As8 -51(2) . . . . no
B2 As11 B12 As8 0.4(19) . . . . no
B10 As11 B12 As8 -93(2) . . . . no
As7 As11 B12 As8 51.9(16) . . . . no
C12 Mo1 C11 O1 -125(11) . . . . no
C4 Mo1 C11 O1 115(11) . . . . no
C1 Mo1 C11 O1 34(11) . . . . no
C5 Mo1 C11 O1 144(11) . . . . no
C2 Mo1 C11 O1 51(11) . . . . no
C3 Mo1 C11 O1 80(11) . . . . no
C7 Mo1 C11 O1 107(10) . . . . no
C6 Mo1 C11 O1 159(10) . . . . no
As7A Mo1 C11 O1 -32(11) . . . . no
As7 Mo1 C11 O1 -44(11) . . . . no
C11 Mo1 C12 O2 165(35) . . . . no
C4 Mo1 C12 O2 -110(35) . . . . no
C1 Mo1 C12 O2 1(36) . . . . no
C5 Mo1 C12 O2 -86(35) . . . . no
C2 Mo1 C12 O2 0(36) . . . . no
C3 Mo1 C12 O2 -117(35) . . . . no
C7 Mo1 C12 O2 -21(35) . . . . no
C6 Mo1 C12 O2 -51(35) . . . . no
As7A Mo1 C12 O2 90(35) . . . . no
As7 Mo1 C12 O2 75(35) . . . . no
C12 Mo1 C1 C7 -39.4(7) . . . . no
C11 Mo1 C1 C7 167.6(6) . . . . no
C4 Mo1 C1 C7 86.4(6) . . . . no
C5 Mo1 C1 C7 50.3(6) . . . . no
C2 Mo1 C1 C7 139.9(8) . . . . no
C3 Mo1 C1 C7 116.7(7) . . . . no
C6 Mo1 C1 C7 20.9(6) . . . . no
As7A Mo1 C1 C7 -130.2(5) . . . . no
As7 Mo1 C1 C7 -112.2(5) . . . . no
C12 Mo1 C1 C2 -179.4(5) . . . . no
C11 Mo1 C1 C2 27.7(8) . . . . no
C4 Mo1 C1 C2 -53.6(6) . . . . no
C5 Mo1 C1 C2 -89.7(6) . . . . no
C3 Mo1 C1 C2 -23.3(6) . . . . no
C7 Mo1 C1 C2 -139.9(8) . . . . no
C6 Mo1 C1 C2 -119.0(6) . . . . no
As7A Mo1 C1 C2 89.9(6) . . . . no
As7 Mo1 C1 C2 107.8(6) . . . . no
C7 C1 C2 C3 -3.7(15) . . . . no
Mo1 C1 C2 C3 48.6(8) . . . . no
C7 C1 C2 Mo1 -52.3(8) . . . . no
C12 Mo1 C2 C3 -139.4(12) . . . . no
C11 Mo1 C2 C3 56.1(6) . . . . no
C4 Mo1 C2 C3 -22.1(6) . . . . no
C1 Mo1 C2 C3 -141.1(9) . . . . no
C5 Mo1 C2 C3 -53.3(7) . . . . no
C7 Mo1 C2 C3 -117.1(7) . . . . no
C6 Mo1 C2 C3 -88.4(6) . . . . no
As7A Mo1 C2 C3 130.1(6) . . . . no
As7 Mo1 C2 C3 146.9(6) . . . . no
C12 Mo1 C2 C1 1.7(15) . . . . no
C11 Mo1 C2 C1 -162.8(5) . . . . no
C4 Mo1 C2 C1 119.0(7) . . . . no
C5 Mo1 C2 C1 87.7(6) . . . . no
C3 Mo1 C2 C1 141.1(9) . . . . no
C7 Mo1 C2 C1 24.0(5) . . . . no
C6 Mo1 C2 C1 52.6(6) . . . . no
As7A Mo1 C2 C1 -88.8(6) . . . . no
As7 Mo1 C2 C1 -72.0(5) . . . . no
C1 C2 C3 C4 -2.3(16) . . . . no
Mo1 C2 C3 C4 45.6(10) . . . . no
C1 C2 C3 Mo1 -47.9(8) . . . . no
C12 Mo1 C3 C4 10.0(13) . . . . no
C11 Mo1 C3 C4 88.1(7) . . . . no
C1 Mo1 C3 C4 -119.8(7) . . . . no
C5 Mo1 C3 C4 -24.2(7) . . . . no
C2 Mo1 C3 C4 -143.5(10) . . . . no
C7 Mo1 C3 C4 -88.5(7) . . . . no
C6 Mo1 C3 C4 -55.1(7) . . . . no
As7A Mo1 C3 C4 162.0(6) . . . . no
As7 Mo1 C3 C4 175.6(5) . . . . no
C12 Mo1 C3 C2 153.5(8) . . . . no
C11 Mo1 C3 C2 -128.4(6) . . . . no
C4 Mo1 C3 C2 143.5(10) . . . . no
C1 Mo1 C3 C2 23.7(5) . . . . no
C5 Mo1 C3 C2 119.3(7) . . . . no
C7 Mo1 C3 C2 55.0(6) . . . . no
C6 Mo1 C3 C2 88.5(6) . . . . no
As7A Mo1 C3 C2 -54.5(6) . . . . no
As7 Mo1 C3 C2 -40.9(6) . . . . no
C2 C3 C4 C5 5.2(18) . . . . no
Mo1 C3 C4 C5 51.4(10) . . . . no
C2 C3 C4 Mo1 -46.2(10) . . . . no
C12 Mo1 C4 C3 -175.2(6) . . . . no
C11 Mo1 C4 C3 -90.6(7) . . . . no
C1 Mo1 C4 C3 52.9(7) . . . . no
C5 Mo1 C4 C3 140.2(10) . . . . no
C2 Mo1 C4 C3 21.9(6) . . . . no
C7 Mo1 C4 C3 88.3(7) . . . . no
C6 Mo1 C4 C3 116.9(7) . . . . no
As7A Mo1 C4 C3 -28.9(9) . . . . no
As7 Mo1 C4 C3 -10.4(12) . . . . no
C12 Mo1 C4 C5 44.6(8) . . . . no
C11 Mo1 C4 C5 129.2(8) . . . . no
C1 Mo1 C4 C5 -87.3(8) . . . . no
C2 Mo1 C4 C5 -118.3(8) . . . . no
C3 Mo1 C4 C5 -140.2(10) . . . . no
C7 Mo1 C4 C5 -51.9(8) . . . . no
C6 Mo1 C4 C5 -23.3(7) . . . . no
As7A Mo1 C4 C5 -169.1(6) . . . . no
As7 Mo1 C4 C5 -150.6(7) . . . . no
C3 C4 C5 C6 -1.6(19) . . . . no
Mo1 C4 C5 C6 50.3(10) . . . . no
C3 C4 C5 Mo1 -51.9(10) . . . . no
C12 Mo1 C5 C6 76.6(7) . . . . no
C11 Mo1 C5 C6 163.9(7) . . . . no
C4 Mo1 C5 C6 -140.9(11) . . . . no
C1 Mo1 C5 C6 -50.7(7) . . . . no
C2 Mo1 C5 C6 -86.8(7) . . . . no
C3 Mo1 C5 C6 -117.0(8) . . . . no
C7 Mo1 C5 C6 -21.1(7) . . . . no
As7A Mo1 C5 C6 -55(4) . . . . no
As7 Mo1 C5 C6 8.8(14) . . . . no
C12 Mo1 C5 C4 -142.5(7) . . . . no
C11 Mo1 C5 C4 -55.2(8) . . . . no
C1 Mo1 C5 C4 90.2(7) . . . . no
C2 Mo1 C5 C4 54.1(7) . . . . no
C3 Mo1 C5 C4 23.9(7) . . . . no
C7 Mo1 C5 C4 119.8(8) . . . . no
C6 Mo1 C5 C4 140.9(11) . . . . no
As7A Mo1 C5 C4 86(3) . . . . no
As7 Mo1 C5 C4 149.7(8) . . . . no
C4 C5 C6 C7 -2.0(19) . . . . no
Mo1 C5 C6 C7 47.3(11) . . . . no
C4 C5 C6 Mo1 -49.3(10) . . . . no
C12 Mo1 C6 C7 113.9(7) . . . . no
C11 Mo1 C6 C7 -169.2(7) . . . . no
C4 Mo1 C6 C7 -119.8(8) . . . . no
C1 Mo1 C6 C7 -22.1(6) . . . . no
C5 Mo1 C6 C7 -143.7(11) . . . . no
C2 Mo1 C6 C7 -53.2(7) . . . . no
C3 Mo1 C6 C7 -88.5(8) . . . . no
As7A Mo1 C6 C7 27.8(9) . . . . no
As7 Mo1 C6 C7 40.0(8) . . . . no
C12 Mo1 C6 C5 -102.4(7) . . . . no
C11 Mo1 C6 C5 -25.5(10) . . . . no
C4 Mo1 C6 C5 23.9(7) . . . . no
C1 Mo1 C6 C5 121.6(8) . . . . no
C2 Mo1 C6 C5 90.5(7) . . . . no
C3 Mo1 C6 C5 55.2(7) . . . . no
C7 Mo1 C6 C5 143.7(11) . . . . no
As7A Mo1 C6 C5 171.5(5) . . . . no
As7 Mo1 C6 C5 -176.3(6) . . . . no
C5 C6 C7 C1 -0.4(18) . . . . no
Mo1 C6 C7 C1 46.3(10) . . . . no
C5 C6 C7 Mo1 -46.6(11) . . . . no
C2 C1 C7 C6 4.9(16) . . . . no
Mo1 C1 C7 C6 -47.2(10) . . . . no
C2 C1 C7 Mo1 52.1(8) . . . . no
C12 Mo1 C7 C6 -66.8(7) . . . . no
C11 Mo1 C7 C6 61(3) . . . . no
C4 Mo1 C7 C6 52.9(8) . . . . no
C1 Mo1 C7 C6 143.9(10) . . . . no
C5 Mo1 C7 C6 22.1(7) . . . . no
C2 Mo1 C7 C6 119.5(8) . . . . no
C3 Mo1 C7 C6 88.5(8) . . . . no
As7A Mo1 C7 C6 -161.8(6) . . . . no
As7 Mo1 C7 C6 -147.9(7) . . . . no
C12 Mo1 C7 C1 149.3(6) . . . . no
C11 Mo1 C7 C1 -83(3) . . . . no
C4 Mo1 C7 C1 -91.0(7) . . . . no
C5 Mo1 C7 C1 -121.8(7) . . . . no
C2 Mo1 C7 C1 -24.4(6) . . . . no
C3 Mo1 C7 C1 -55.4(6) . . . . no
C6 Mo1 C7 C1 -143.9(10) . . . . no
As7A Mo1 C7 C1 54.3(6) . . . . no
As7 Mo1 C7 C1 68.2(5) . . . . no
